data_4118971
loop_
_publ_author_name
'Phillip J. Milner'
'Thomas J. Maimone'
'Mingjuan Su'
'Jiahao Chen'
'Peter M\"uller'
'Stephen L. Buchwald'

_publ_section_title
;
 Investigating the Dearomative Rearrangement of Biaryl Phosphine-Ligated
 Pd(II) Complexes
;
_journal_name_full 'Journal of the American Chemical Society'
_journal_page_first 19922
_journal_page_last 19934
_journal_paper_doi 10.1021/ja310351e
_journal_volume 134
_journal_year 2012
_chemical_formula_sum 'C35 H50 Br P Pd'
_chemical_formula_weight 688.03
_chemical_name_systematic
; 
 ? 
;
_space_group_IT_number 14
_symmetry_cell_setting monoclinic
_symmetry_space_group_name_Hall '-P 2ybc'
_symmetry_space_group_name_H-M 'P 1 21/c 1'
_atom_sites_solution_hydrogens geom
_atom_sites_solution_primary direct
_atom_sites_solution_secondary difmap
_audit_creation_method SHELXL-97
_cell_angle_alpha 90.00
_cell_angle_beta 92.757(2)
_cell_angle_gamma 90.00
_cell_formula_units_Z 4
_cell_length_a 10.9679(6)
_cell_length_b 14.0266(7)
_cell_length_c 21.0174(11)
_cell_measurement_reflns_used 9886
_cell_measurement_temperature 100(2)
_cell_measurement_theta_max 30.52
_cell_measurement_theta_min 2.36
_cell_volume 3229.6(3)
_computing_cell_refinement 'SAINT 7.46A (Bruker-AXS, 2010)'
_computing_data_collection 'APEX2 v2010.7.0 (Bruker-AXS, 2010)'
_computing_data_reduction 'SAINT 7.46A (Bruker-AXS, 2010)'
_computing_molecular_graphics 'Bruker SHELXTL'
_computing_publication_material 'Bruker SHELXTL'
_computing_structure_refinement 'SHELXL-97 (Sheldrick, 2008)'
_computing_structure_solution 'SHELXS-97 (Sheldrick, 2008)'
_diffrn_ambient_temperature 100(2)
_diffrn_detector_area_resol_mean 8.3
_diffrn_measured_fraction_theta_full 0.998
_diffrn_measured_fraction_theta_max 0.998
_diffrn_measurement_device_type 'Bruker Smart APEX2 CCD'
_diffrn_measurement_method '\f and \w scans'
_diffrn_radiation_monochromator graphite
_diffrn_radiation_source 'fine-focus sealed tube'
_diffrn_radiation_type MoK\a
_diffrn_radiation_wavelength 0.71073
_diffrn_reflns_av_R_equivalents 0.0000
_diffrn_reflns_av_sigmaI/netI 0.0452
_diffrn_reflns_limit_h_max 15
_diffrn_reflns_limit_h_min -15
_diffrn_reflns_limit_k_max 20
_diffrn_reflns_limit_k_min 0
_diffrn_reflns_limit_l_max 30
_diffrn_reflns_limit_l_min 0
_diffrn_reflns_number 9881
_diffrn_reflns_theta_full 30.57
_diffrn_reflns_theta_max 30.57
_diffrn_reflns_theta_min 1.75
_exptl_absorpt_coefficient_mu 1.883
_exptl_absorpt_correction_T_max 0.9117
_exptl_absorpt_correction_T_min 0.8340
_exptl_absorpt_correction_type multi-scan
_exptl_absorpt_process_details 'SADABS (Sheldrick, 2009)'
_exptl_crystal_colour colourless
_exptl_crystal_density_diffrn 1.415
_exptl_crystal_description block
_exptl_crystal_F_000 1424
_exptl_crystal_size_max 0.10
_exptl_crystal_size_mid 0.05
_exptl_crystal_size_min 0.05
_refine_diff_density_max 0.470
_refine_diff_density_min -0.701
_refine_diff_density_rms 0.104
_refine_ls_extinction_method none
_refine_ls_goodness_of_fit_ref 1.023
_refine_ls_hydrogen_treatment constr
_refine_ls_matrix_type full
_refine_ls_number_parameters 430
_refine_ls_number_reflns 9881
_refine_ls_number_restraints 321
_refine_ls_restrained_S_all 1.011
_refine_ls_R_factor_all 0.0457
_refine_ls_R_factor_gt 0.0328
_refine_ls_shift/su_max 0.002
_refine_ls_shift/su_mean 0.000
_refine_ls_structure_factor_coef Fsqd
_refine_ls_weighting_details 'calc w=1/[\s^2^(Fo^2^)+(0.0181P)^2^+2.5707P] where P=(Fo^2^+2Fc^2^)/3'
_refine_ls_weighting_scheme calc
_refine_ls_wR_factor_gt 0.0576
_refine_ls_wR_factor_ref 0.0611
_reflns_number_gt 8600
_reflns_number_total 9881
_reflns_threshold_expression >2sigma(I)
_cod_data_source_file ja310351e_si_001_09.cif
_cod_data_source_block x11142_t5
_cod_database_code 4118971

loop_
_symmetry_equiv_pos_as_xyz
'x, y, z'
'-x, y+1/2, -z+1/2'
'-x, -y, -z'
'x, -y-1/2, z-1/2'

loop_
_atom_site_label
_atom_site_type_symbol
_atom_site_fract_x
_atom_site_fract_y
_atom_site_fract_z
_atom_site_U_iso_or_equiv
_atom_site_adp_type
_atom_site_occupancy
_atom_site_symmetry_multiplicity
_atom_site_calc_flag
_atom_site_refinement_flags
_atom_site_disorder_assembly
_atom_site_disorder_group
Br1 Br 0.75109(2) 0.679157(18) 0.236548(10) 0.02036(6) Uani 1 1 d . B .
Pd1 Pd 0.742098(15) 0.832128(13) 0.293308(8) 0.01156(4) Uani 1 1 d D . .
P1 P 0.74800(6) 0.98086(4) 0.34224(3) 0.01199(11) Uani 1 1 d . A .
C1 C 0.8946(2) 1.0494(2) 0.32888(13) 0.0165(5) Uani 1 1 d . . .
C2 C 0.9973(2) 0.9747(2) 0.33153(13) 0.0209(5) Uani 1 1 d . B .
H2A H 0.9747 0.9215 0.3031 0.031 Uiso 1 1 calc R . .
H2B H 1.0097 0.9510 0.3752 0.031 Uiso 1 1 calc R . .
H2C H 1.0730 1.0039 0.3180 0.031 Uiso 1 1 calc R . .
C3 C 0.8885(3) 1.0957(2) 0.26299(14) 0.0227(6) Uani 1 1 d . B .
H3A H 0.8328 1.1503 0.2629 0.034 Uiso 1 1 calc R . .
H3B H 0.8587 1.0491 0.2312 0.034 Uiso 1 1 calc R . .
H3C H 0.9702 1.1174 0.2526 0.034 Uiso 1 1 calc R . .
C4 C 0.9303(3) 1.1262(2) 0.37849(14) 0.0247(6) Uani 1 1 d . B .
H4A H 1.0058 1.1575 0.3667 0.037 Uiso 1 1 calc R . .
H4B H 0.9429 1.0965 0.4205 0.037 Uiso 1 1 calc R . .
H4C H 0.8648 1.1736 0.3799 0.037 Uiso 1 1 calc R . .
C5 C 0.6115(2) 1.0624(2) 0.32810(13) 0.0172(5) Uani 1 1 d DU . .
C6 C 0.5738(4) 1.0614(3) 0.25708(16) 0.0223(8) Uani 0.845(5) 1 d PDU A 1
H6A H 0.6414 1.0851 0.2326 0.033 Uiso 0.845(5) 1 calc PR A 1
H6B H 0.5023 1.1024 0.2493 0.033 Uiso 0.845(5) 1 calc PR A 1
H6C H 0.5537 0.9961 0.2438 0.033 Uiso 0.845(5) 1 calc PR A 1
C7 C 0.6321(3) 1.1678(2) 0.34752(16) 0.0228(7) Uani 0.845(5) 1 d PDU A 1
H7A H 0.7009 1.1938 0.3250 0.034 Uiso 0.845(5) 1 calc PR A 1
H7B H 0.6501 1.1717 0.3936 0.034 Uiso 0.845(5) 1 calc PR A 1
H7C H 0.5584 1.2048 0.3363 0.034 Uiso 0.845(5) 1 calc PR A 1
C8 C 0.5053(3) 1.0256(3) 0.36428(18) 0.0258(8) Uani 0.845(5) 1 d PDU A 1
H8A H 0.5273 1.0258 0.4100 0.039 Uiso 0.845(5) 1 calc PR A 1
H8B H 0.4856 0.9604 0.3505 0.039 Uiso 0.845(5) 1 calc PR A 1
H8C H 0.4341 1.0667 0.3558 0.039 Uiso 0.845(5) 1 calc PR A 1
C6A C 0.6082(19) 1.1077(17) 0.2625(7) 0.028(4) Uani 0.155(5) 1 d PDU A 2
H6A1 H 0.6304 1.0601 0.2310 0.042 Uiso 0.155(5) 1 calc PR A 2
H6A2 H 0.6664 1.1608 0.2624 0.042 Uiso 0.155(5) 1 calc PR A 2
H6A3 H 0.5258 1.1316 0.2518 0.042 Uiso 0.155(5) 1 calc PR A 2
C7A C 0.5780(19) 1.1351(14) 0.3779(9) 0.033(4) Uani 0.155(5) 1 d PDU A 2
H7A1 H 0.5799 1.1046 0.4199 0.050 Uiso 0.155(5) 1 calc PR A 2
H7A2 H 0.4959 1.1597 0.3675 0.050 Uiso 0.155(5) 1 calc PR A 2
H7A3 H 0.6368 1.1878 0.3784 0.050 Uiso 0.155(5) 1 calc PR A 2
C8A C 0.4997(13) 0.9919(12) 0.3255(10) 0.0258(8) Uani 0.155(5) 1 d PDU A 2
H8A1 H 0.5140 0.9408 0.2949 0.039 Uiso 0.155(5) 1 calc PR A 2
H8A2 H 0.4253 1.0267 0.3121 0.039 Uiso 0.155(5) 1 calc PR A 2
H8A3 H 0.4901 0.9643 0.3678 0.039 Uiso 0.155(5) 1 calc PR A 2
C11 C 0.7522(2) 0.95366(16) 0.42791(10) 0.0129(4) Uani 1 1 d . . .
C12 C 0.7551(2) 1.02701(17) 0.47366(10) 0.0176(5) Uani 1 1 d . A .
H12 H 0.7556 1.0915 0.4598 0.021 Uiso 1 1 calc R . .
C13 C 0.7573(3) 1.00761(18) 0.53825(11) 0.0205(5) Uani 1 1 d . . .
H13 H 0.7595 1.0583 0.5682 0.025 Uiso 1 1 calc R A .
C14 C 0.7563(2) 0.91365(19) 0.55901(11) 0.0206(5) Uani 1 1 d . A .
H14 H 0.7591 0.8996 0.6033 0.025 Uiso 1 1 calc R . .
C15 C 0.7512(3) 0.84083(17) 0.51486(11) 0.0180(5) Uani 1 1 d . . .
H15 H 0.7494 0.7767 0.5293 0.022 Uiso 1 1 calc R A .
C16 C 0.7485(2) 0.85902(16) 0.44887(10) 0.0128(4) Uani 1 1 d . A .
C21 C 0.7401(2) 0.77002(16) 0.40840(10) 0.0122(4) Uani 1 1 d . A .
C22 C 0.8468(2) 0.7137(2) 0.40346(12) 0.0136(5) Uani 1 1 d . . .
C27 C 0.9731(2) 0.75261(19) 0.42006(12) 0.0166(5) Uani 1 1 d . B .
H27 H 0.9653 0.8230 0.4263 0.020 Uiso 1 1 calc R . .
C28 C 1.0265(3) 0.7103(2) 0.48234(14) 0.0275(7) Uani 1 1 d . . .
H28A H 0.9717 0.7237 0.5167 0.041 Uiso 1 1 calc R B .
H28B H 1.1065 0.7388 0.4927 0.041 Uiso 1 1 calc R . .
H28C H 1.0355 0.6412 0.4776 0.041 Uiso 1 1 calc R . .
C29 C 1.0606(3) 0.7365(2) 0.36698(15) 0.0243(6) Uani 1 1 d . . .
H29A H 1.0813 0.6686 0.3649 0.037 Uiso 1 1 calc R B .
H29B H 1.1351 0.7737 0.3757 0.037 Uiso 1 1 calc R . .
H29C H 1.0216 0.7566 0.3262 0.037 Uiso 1 1 calc R . .
C23 C 0.8349(2) 0.61727(19) 0.38681(12) 0.0141(5) Uani 1 1 d . B .
H23 H 0.9064 0.5799 0.3830 0.017 Uiso 1 1 calc R . .
C24 C 0.7208(2) 0.57467(17) 0.37572(10) 0.0155(5) Uani 1 1 d . . .
C30 C 0.7082(2) 0.46947(17) 0.36048(11) 0.0183(5) Uani 1 1 d . B .
H30 H 0.6198 0.4569 0.3499 0.022 Uiso 1 1 calc R . .
C31 C 0.7785(3) 0.4383(2) 0.30346(15) 0.0387(8) Uani 1 1 d . . .
H31A H 0.7463 0.4716 0.2652 0.058 Uiso 1 1 calc R B .
H31B H 0.7693 0.3693 0.2974 0.058 Uiso 1 1 calc R . .
H31C H 0.8651 0.4539 0.3110 0.058 Uiso 1 1 calc R . .
C32 C 0.7445(4) 0.4098(2) 0.41901(14) 0.0439(9) Uani 1 1 d . . .
H32A H 0.7294 0.3422 0.4096 0.066 Uiso 1 1 calc R B .
H32B H 0.6961 0.4294 0.4547 0.066 Uiso 1 1 calc R . .
H32C H 0.8314 0.4193 0.4303 0.066 Uiso 1 1 calc R . .
C25 C 0.6178(2) 0.6305(2) 0.38099(13) 0.0156(5) Uani 1 1 d . B .
H25 H 0.5398 0.6023 0.3727 0.019 Uiso 1 1 calc R . .
C26 C 0.6242(2) 0.7262(2) 0.39791(12) 0.0140(5) Uani 1 1 d . . .
C33 C 0.5065(2) 0.7792(2) 0.40862(13) 0.0183(5) Uani 1 1 d . B .
H33 H 0.5275 0.8474 0.4175 0.022 Uiso 1 1 calc R . .
C34 C 0.4444(3) 0.7396(2) 0.46664(16) 0.0308(7) Uani 1 1 d . . .
H34A H 0.4264 0.6718 0.4600 0.046 Uiso 1 1 calc R B .
H34B H 0.3682 0.7743 0.4724 0.046 Uiso 1 1 calc R . .
H34C H 0.4988 0.7472 0.5047 0.046 Uiso 1 1 calc R . .
C35 C 0.4188(3) 0.7764(2) 0.34960(16) 0.0284(7) Uani 1 1 d . . .
H35A H 0.4632 0.7931 0.3118 0.043 Uiso 1 1 calc R B .
H35B H 0.3526 0.8223 0.3548 0.043 Uiso 1 1 calc R . .
H35C H 0.3846 0.7122 0.3445 0.043 Uiso 1 1 calc R . .
C41 C 0.7400(14) 0.880(2) 0.2031(6) 0.0150(19) Uani 0.60(4) 1 d PDU B 1
C42 C 0.8469(13) 0.8999(10) 0.1729(5) 0.0167(18) Uani 0.60(4) 1 d PDU B 1
H42 H 0.9231 0.8996 0.1964 0.020 Uiso 0.60(4) 1 calc PR B 1
C43 C 0.8418(14) 0.9207(11) 0.1073(6) 0.027(2) Uani 0.60(4) 1 d PDU B 1
H43 H 0.9154 0.9335 0.0868 0.032 Uiso 0.60(4) 1 calc PR B 1
C44 C 0.7325(16) 0.9230(9) 0.0722(4) 0.027(2) Uani 0.60(4) 1 d PDU B 1
H44 H 0.7299 0.9382 0.0281 0.032 Uiso 0.60(4) 1 calc PR B 1
C45 C 0.6264(13) 0.9026(9) 0.1026(5) 0.0249(19) Uani 0.60(4) 1 d PDU B 1
H45 H 0.5501 0.9052 0.0794 0.030 Uiso 0.60(4) 1 calc PR B 1
C46 C 0.6305(13) 0.8782(12) 0.1672(6) 0.0209(18) Uani 0.60(4) 1 d PDU B 1
H46 H 0.5574 0.8604 0.1866 0.025 Uiso 0.60(4) 1 calc PR B 1
C41A C 0.754(2) 0.880(3) 0.2039(8) 0.017(3) Uani 0.40(4) 1 d PDU B 2
C42A C 0.8671(17) 0.8827(18) 0.1773(8) 0.019(3) Uani 0.40(4) 1 d PDU B 2
H42A H 0.9383 0.8654 0.2023 0.023 Uiso 0.40(4) 1 calc PR B 2
C43A C 0.8768(18) 0.9107(16) 0.1143(8) 0.024(3) Uani 0.40(4) 1 d PDU B 2
H43A H 0.9553 0.9182 0.0976 0.029 Uiso 0.40(4) 1 calc PR B 2
C44A C 0.775(2) 0.9275(14) 0.0761(7) 0.028(3) Uani 0.40(4) 1 d PDU B 2
H44A H 0.7823 0.9467 0.0331 0.034 Uiso 0.40(4) 1 calc PR B 2
C45A C 0.661(2) 0.9164(17) 0.1001(8) 0.032(3) Uani 0.40(4) 1 d PDU B 2
H45A H 0.5896 0.9239 0.0730 0.038 Uiso 0.40(4) 1 calc PR B 2
C46A C 0.6496(19) 0.8942(19) 0.1650(9) 0.024(3) Uani 0.40(4) 1 d PDU B 2
H46A H 0.5712 0.8889 0.1820 0.029 Uiso 0.40(4) 1 calc PR B 2

loop_
_atom_site_aniso_label
_atom_site_aniso_U_11
_atom_site_aniso_U_22
_atom_site_aniso_U_33
_atom_site_aniso_U_23
_atom_site_aniso_U_13
_atom_site_aniso_U_12
Br1 0.03066(14) 0.01618(12) 0.01434(10) -0.00365(9) 0.00211(10) -0.00161(11)
Pd1 0.01254(7) 0.01249(7) 0.00964(7) -0.00113(6) 0.00054(6) -0.00077(8)
P1 0.0143(3) 0.0118(3) 0.0098(2) 0.0001(2) 0.0003(2) -0.0007(2)
C1 0.0183(12) 0.0170(14) 0.0143(13) 0.0001(10) 0.0018(9) -0.0032(10)
C2 0.0176(13) 0.0219(14) 0.0232(13) 0.0005(11) 0.0007(10) -0.0028(11)
C3 0.0246(14) 0.0234(16) 0.0202(14) 0.0050(12) 0.0036(10) -0.0045(11)
C4 0.0275(15) 0.0200(15) 0.0264(15) -0.0049(12) -0.0005(11) -0.0107(12)
C5 0.0196(12) 0.0151(13) 0.0171(13) 0.0011(10) 0.0017(9) 0.0040(10)
C6 0.027(2) 0.0189(19) 0.0201(15) 0.0019(13) -0.0045(13) 0.0088(15)
C7 0.0275(17) 0.0135(14) 0.0272(16) -0.0015(14) -0.0013(13) 0.0064(13)
C8 0.0178(14) 0.0257(18) 0.0341(19) 0.0081(15) 0.0046(13) 0.0043(13)
C6A 0.029(10) 0.027(11) 0.028(6) 0.015(7) 0.005(7) 0.008(8)
C7A 0.033(10) 0.030(9) 0.037(8) -0.010(7) 0.006(8) 0.015(7)
C8A 0.0178(14) 0.0257(18) 0.0341(19) 0.0081(15) 0.0046(13) 0.0043(13)
C11 0.0118(11) 0.0144(11) 0.0125(10) -0.0006(8) 0.0003(9) 0.0001(9)
C12 0.0204(12) 0.0169(11) 0.0153(11) -0.0016(9) 0.0003(10) 0.0024(11)
C13 0.0244(13) 0.0228(12) 0.0143(10) -0.0072(9) 0.0004(10) 0.0039(11)
C14 0.0239(13) 0.0267(13) 0.0112(10) -0.0012(9) 0.0003(10) 0.0017(11)
C15 0.0240(12) 0.0183(11) 0.0118(9) 0.0038(9) 0.0022(8) 0.0039(12)
C16 0.0114(11) 0.0153(10) 0.0115(9) -0.0001(8) 0.0004(8) 0.0027(9)
C21 0.0148(11) 0.0112(10) 0.0107(10) 0.0006(8) 0.0025(8) -0.0013(9)
C22 0.0147(12) 0.0167(13) 0.0094(11) 0.0018(9) 0.0004(8) 0.0016(9)
C27 0.0148(12) 0.0145(13) 0.0204(13) -0.0036(10) 0.0012(9) 0.0007(9)
C28 0.0238(15) 0.0310(17) 0.0267(15) -0.0048(13) -0.0097(11) 0.0026(13)
C29 0.0170(13) 0.0247(16) 0.0318(16) -0.0078(12) 0.0062(11) -0.0005(11)
C23 0.0163(12) 0.0136(12) 0.0124(11) 0.0004(9) -0.0006(9) 0.0020(9)
C24 0.0186(12) 0.0155(11) 0.0124(10) 0.0003(8) 0.0000(9) 0.0008(10)
C30 0.0208(12) 0.0134(11) 0.0206(11) -0.0003(9) -0.0001(10) -0.0013(10)
C31 0.056(2) 0.0186(13) 0.0433(17) -0.0083(12) 0.0197(17) -0.0027(14)
C32 0.082(3) 0.0168(13) 0.0318(15) 0.0050(12) -0.0093(18) -0.0066(18)
C25 0.0154(12) 0.0177(13) 0.0137(12) 0.0011(10) 0.0023(9) -0.0034(10)
C26 0.0176(12) 0.0138(13) 0.0109(12) -0.0002(10) 0.0024(9) 0.0003(9)
C33 0.0146(12) 0.0178(14) 0.0227(13) -0.0028(10) 0.0022(10) 0.0000(10)
C34 0.0299(17) 0.0252(17) 0.0387(18) -0.0006(14) 0.0176(14) 0.0017(13)
C35 0.0181(13) 0.0276(17) 0.0389(18) -0.0099(14) -0.0048(12) 0.0072(12)
C41 0.021(4) 0.012(4) 0.011(3) 0.002(3) 0.003(2) 0.004(4)
C42 0.023(4) 0.013(4) 0.014(3) 0.000(2) 0.001(2) 0.000(3)
C43 0.030(5) 0.033(4) 0.019(3) 0.005(3) 0.008(3) -0.004(4)
C44 0.041(6) 0.027(3) 0.013(2) 0.002(2) -0.004(3) -0.002(4)
C45 0.029(4) 0.029(4) 0.016(2) -0.003(2) -0.004(3) 0.001(3)
C46 0.025(4) 0.018(4) 0.019(3) -0.001(2) -0.006(2) -0.003(3)
C41A 0.021(5) 0.018(6) 0.013(4) -0.004(5) -0.004(3) -0.001(5)
C42A 0.022(5) 0.023(7) 0.013(3) 0.002(4) 0.001(3) 0.000(4)
C43A 0.028(5) 0.027(6) 0.018(4) -0.003(4) 0.002(4) -0.005(5)
C44A 0.041(7) 0.026(4) 0.018(4) 0.009(3) -0.002(4) -0.002(6)
C45A 0.033(6) 0.040(7) 0.021(4) 0.004(4) -0.012(4) 0.006(6)
C46A 0.024(5) 0.028(8) 0.020(4) -0.002(4) -0.001(3) 0.001(5)

loop_
_atom_type_symbol
_atom_type_description
_atom_type_scat_dispersion_real
_atom_type_scat_dispersion_imag
_atom_type_scat_source
C C 0.0033 0.0016 'International Tables Vol C Tables 4.2.6.8 and 6.1.1.4'
H H 0.0000 0.0000 'International Tables Vol C Tables 4.2.6.8 and 6.1.1.4'
P P 0.1023 0.0942 'International Tables Vol C Tables 4.2.6.8 and 6.1.1.4'
Br Br -0.2901 2.4595 'International Tables Vol C Tables 4.2.6.8 and 6.1.1.4'
Pd Pd -0.9988 1.0072 'International Tables Vol C Tables 4.2.6.8 and 6.1.1.4'

loop_
_geom_angle_atom_site_label_1
_geom_angle_atom_site_label_2
_geom_angle_atom_site_label_3
_geom_angle
C41A Pd1 C41 4.4(10)
C41A Pd1 P1 96.5(14)
C41 Pd1 P1 96.8(9)
C41A Pd1 Br1 80.3(14)
C41 Pd1 Br1 80.3(9)
P1 Pd1 Br1 175.092(18)
C41A Pd1 C21 176.8(7)
C41 Pd1 C21 178.8(5)
P1 Pd1 C21 83.64(5)
Br1 Pd1 C21 99.38(5)
C11 P1 C5 105.12(11)
C11 P1 C1 105.51(11)
C5 P1 C1 109.77(12)
C11 P1 Pd1 104.23(8)
C5 P1 Pd1 117.83(9)
C1 P1 Pd1 113.14(9)
C3 C1 C4 108.4(2)
C3 C1 C2 108.8(2)
C4 C1 C2 107.0(2)
C3 C1 P1 110.32(18)
C4 C1 P1 116.27(19)
C2 C1 P1 105.82(19)
C1 C2 H2A 109.5
C1 C2 H2B 109.5
H2A C2 H2B 109.5
C1 C2 H2C 109.5
H2A C2 H2C 109.5
H2B C2 H2C 109.5
C1 C3 H3A 109.5
C1 C3 H3B 109.5
H3A C3 H3B 109.5
C1 C3 H3C 109.5
H3A C3 H3C 109.5
H3B C3 H3C 109.5
C1 C4 H4A 109.5
C1 C4 H4B 109.5
H4A C4 H4B 109.5
C1 C4 H4C 109.5
H4A C4 H4C 109.5
H4B C4 H4C 109.5
C8 C5 C6A 128.0(8)
C8 C5 C7A 70.4(9)
C6A C5 C7A 110.4(11)
C8 C5 C6 108.0(3)
C7A C5 C6 128.0(9)
C8 C5 C7 107.5(3)
C6A C5 C7 80.6(10)
C6 C5 C7 107.2(3)
C6A C5 C8A 104.3(10)
C7A C5 C8A 103.4(10)
C6 C5 C8A 77.7(7)
C7 C5 C8A 135.5(7)
C8 C5 P1 109.7(2)
C6A C5 P1 112.3(8)
C7A C5 P1 120.8(8)
C6 C5 P1 108.8(2)
C7 C5 P1 115.51(19)
C8A C5 P1 103.6(7)
C5 C6 H6A 109.5
C5 C6 H6B 109.5
H6A C6 H6B 109.5
C5 C6 H6C 109.5
H6A C6 H6C 109.5
H6B C6 H6C 109.5
C5 C7 H7A 109.5
C5 C7 H7B 109.5
H7A C7 H7B 109.5
C5 C7 H7C 109.5
H7A C7 H7C 109.5
H7B C7 H7C 109.5
C5 C8 H8A 109.5
C5 C8 H8B 109.5
H8A C8 H8B 109.5
C5 C8 H8C 109.5
H8A C8 H8C 109.5
H8B C8 H8C 109.5
C5 C6A H6A1 109.5
C5 C6A H6A2 109.5
H6A1 C6A H6A2 109.5
C5 C6A H6A3 109.5
H6A1 C6A H6A3 109.5
H6A2 C6A H6A3 109.5
C5 C7A H7A1 109.5
C5 C7A H7A2 109.5
H7A1 C7A H7A2 109.5
C5 C7A H7A3 109.5
H7A1 C7A H7A3 109.5
H7A2 C7A H7A3 109.5
C5 C8A H8A1 109.5
C5 C8A H8A2 109.5
H8A1 C8A H8A2 109.5
C5 C8A H8A3 109.5
H8A1 C8A H8A3 109.5
H8A2 C8A H8A3 109.5
C16 C11 C12 118.6(2)
C16 C11 P1 120.34(16)
C12 C11 P1 121.06(17)
C13 C12 C11 121.7(2)
C13 C12 H12 119.2
C11 C12 H12 119.2
C12 C13 C14 119.7(2)
C12 C13 H13 120.2
C14 C13 H13 120.2
C15 C14 C13 119.5(2)
C15 C14 H14 120.3
C13 C14 H14 120.3
C14 C15 C16 121.8(2)
C14 C15 H15 119.1
C16 C15 H15 119.1
C11 C16 C15 118.8(2)
C11 C16 C21 127.47(19)
C15 C16 C21 113.7(2)
C26 C21 C22 118.9(2)
C26 C21 C16 118.3(2)
C22 C21 C16 118.2(2)
C26 C21 Pd1 92.77(15)
C22 C21 Pd1 94.33(14)
C16 C21 Pd1 104.27(13)
C23 C22 C21 119.3(2)
C23 C22 C27 118.6(2)
C21 C22 C27 122.0(2)
C22 C27 C29 112.3(2)
C22 C27 C28 111.5(2)
C29 C27 C28 109.9(2)
C22 C27 H27 107.7
C29 C27 H27 107.7
C28 C27 H27 107.7
C27 C28 H28A 109.5
C27 C28 H28B 109.5
H28A C28 H28B 109.5
C27 C28 H28C 109.5
H28A C28 H28C 109.5
H28B C28 H28C 109.5
C27 C29 H29A 109.5
C27 C29 H29B 109.5
H29A C29 H29B 109.5
C27 C29 H29C 109.5
H29A C29 H29C 109.5
H29B C29 H29C 109.5
C24 C23 C22 121.7(2)
C24 C23 H23 119.1
C22 C23 H23 119.1
C25 C24 C23 118.3(2)
C25 C24 C30 120.1(2)
C23 C24 C30 121.6(2)
C24 C30 C31 113.7(2)
C24 C30 C32 110.3(2)
C31 C30 C32 110.8(3)
C24 C30 H30 107.2
C31 C30 H30 107.2
C32 C30 H30 107.2
C30 C31 H31A 109.5
C30 C31 H31B 109.5
H31A C31 H31B 109.5
C30 C31 H31C 109.5
H31A C31 H31C 109.5
H31B C31 H31C 109.5
C30 C32 H32A 109.5
C30 C32 H32B 109.5
H32A C32 H32B 109.5
C30 C32 H32C 109.5
H32A C32 H32C 109.5
H32B C32 H32C 109.5
C24 C25 C26 122.4(2)
C24 C25 H25 118.8
C26 C25 H25 118.8
C25 C26 C21 119.4(2)
C25 C26 C33 118.5(2)
C21 C26 C33 121.9(2)
C26 C33 C34 110.8(2)
C26 C33 C35 111.9(2)
C34 C33 C35 110.5(2)
C26 C33 H33 107.8
C34 C33 H33 107.8
C35 C33 H33 107.8
C33 C34 H34A 109.5
C33 C34 H34B 109.5
H34A C34 H34B 109.5
C33 C34 H34C 109.5
H34A C34 H34C 109.5
H34B C34 H34C 109.5
C33 C35 H35A 109.5
C33 C35 H35B 109.5
H35A C35 H35B 109.5
C33 C35 H35C 109.5
H35A C35 H35C 109.5
H35B C35 H35C 109.5
C46 C41 C42 118.7(7)
C46 C41 Pd1 118.6(9)
C42 C41 Pd1 121.9(8)
C41 C42 C43 119.7(7)
C41 C42 H42 120.1
C43 C42 H42 120.1
C44 C43 C42 121.4(7)
C44 C43 H43 119.3
C42 C43 H43 119.3
C43 C44 C45 118.5(6)
C43 C44 H44 120.7
C45 C44 H44 120.7
C44 C45 C46 120.7(7)
C44 C45 H45 119.6
C46 C45 H45 119.6
C41 C46 C45 120.7(7)
C41 C46 H46 119.6
C45 C46 H46 119.6
C42A C41A C46A 119.2(10)
C42A C41A Pd1 119.1(13)
C46A C41A Pd1 120.7(13)
C41A C42A C43A 120.1(10)
C41A C42A H42A 119.9
C43A C42A H42A 119.9
C44A C43A C42A 120.7(10)
C44A C43A H43A 119.7
C42A C43A H43A 119.7
C43A C44A C45A 119.8(9)
C43A C44A H44A 120.1
C45A C44A H44A 120.1
C44A C45A C46A 120.0(10)
C44A C45A H45A 120.0
C46A C45A H45A 120.0
C41A C46A C45A 119.6(11)
C41A C46A H46A 120.2
C45A C46A H46A 120.2

loop_
_geom_bond_atom_site_label_1
_geom_bond_atom_site_label_2
_geom_bond_distance
Br1 Pd1 2.4593(3)
Pd1 C41A 2.006(11)
Pd1 C41 2.008(7)
Pd1 P1 2.3254(6)
Pd1 C21 2.572(2)
P1 C11 1.839(2)
P1 C5 1.896(3)
P1 C1 1.906(3)
C1 C3 1.528(4)
C1 C4 1.537(4)
C1 C2 1.538(4)
C2 H2A 0.9800
C2 H2B 0.9800
C2 H2C 0.9800
C3 H3A 0.9800
C3 H3B 0.9800
C3 H3C 0.9800
C4 H4A 0.9800
C4 H4B 0.9800
C4 H4C 0.9800
C5 C8 1.512(4)
C5 C6A 1.517(12)
C5 C7A 1.518(12)
C5 C6 1.529(4)
C5 C7 1.548(4)
C5 C8A 1.574(12)
C6 H6A 0.9800
C6 H6B 0.9800
C6 H6C 0.9800
C7 H7A 0.9800
C7 H7B 0.9800
C7 H7C 0.9800
C8 H8A 0.9800
C8 H8B 0.9800
C8 H8C 0.9800
C6A H6A1 0.9800
C6A H6A2 0.9800
C6A H6A3 0.9800
C7A H7A1 0.9800
C7A H7A2 0.9800
C7A H7A3 0.9800
C8A H8A1 0.9800
C8A H8A2 0.9800
C8A H8A3 0.9800
C11 C16 1.400(3)
C11 C12 1.408(3)
C12 C13 1.383(3)
C12 H12 0.9500
C13 C14 1.389(4)
C13 H13 0.9500
C14 C15 1.379(3)
C14 H14 0.9500
C15 C16 1.409(3)
C15 H15 0.9500
C16 C21 1.511(3)
C21 C26 1.419(3)
C21 C22 1.419(3)
C22 C23 1.401(4)
C22 C27 1.514(4)
C27 C29 1.523(4)
C27 C28 1.528(4)
C27 H27 1.0000
C28 H28A 0.9800
C28 H28B 0.9800
C28 H28C 0.9800
C29 H29A 0.9800
C29 H29B 0.9800
C29 H29C 0.9800
C23 C24 1.396(4)
C23 H23 0.9500
C24 C25 1.383(4)
C24 C30 1.515(3)
C30 C31 1.520(4)
C30 C32 1.525(4)
C30 H30 1.0000
C31 H31A 0.9800
C31 H31B 0.9800
C31 H31C 0.9800
C32 H32A 0.9800
C32 H32B 0.9800
C32 H32C 0.9800
C25 C26 1.391(4)
C25 H25 0.9500
C26 C33 1.516(4)
C33 C34 1.530(4)
C33 C35 1.533(4)
C33 H33 1.0000
C34 H34A 0.9800
C34 H34B 0.9800
C34 H34C 0.9800
C35 H35A 0.9800
C35 H35B 0.9800
C35 H35C 0.9800
C41 C46 1.388(9)
C41 C42 1.390(8)
C42 C43 1.407(8)
C42 H42 0.9500
C43 C44 1.377(8)
C43 H43 0.9500
C44 C45 1.384(8)
C44 H44 0.9500
C45 C46 1.398(8)
C45 H45 0.9500
C46 H46 0.9500
C41A C42A 1.386(11)
C41A C46A 1.388(11)
C42A C43A 1.392(11)
C42A H42A 0.9500
C43A C44A 1.365(10)
C43A H43A 0.9500
C44A C45A 1.382(11)
C44A H44A 0.9500
C45A C46A 1.409(11)
C45A H45A 0.9500
C46A H46A 0.9500
